data_7110492
loop_
_publ_author_name
'Beswick, Michael A.'
'Hopkins, Alexander D.'
'Kidd, Sara J.'
'Lawson, Yvonne G.'
'Raithby, Paul R.'
'Wright, Dominic S.'
'Bashall, Alan'
'McPartlin, Mary'
'Rothenberger, Alexander'
'Stalke, FT3Dietmar'

_publ_section_title
;
 A simple route to multifunctional phosphide and amide donor sets;
 syntheses and structures of [{ButPAs(NMe2)2}K.pmdeta]2 and
 [{CyNAs(NMe2)2K}2]\\infty
;
_journal_issue 8
_journal_name_full 'Chemical Communications'
_journal_page_first 739
_journal_paper_doi 10.1039/a901222b
_journal_year 1999
_chemical_formula_sum 'C34 H88 As2 K2 N10 P2'
_chemical_formula_weight 927.12
_space_group_IT_number 14
_symmetry_cell_setting monoclinic
_symmetry_space_group_name_Hall '-P 2yn'
_symmetry_space_group_name_H-M 'P 1 21/n 1'
_atom_sites_solution_hydrogens geom
_atom_sites_solution_primary direct
_atom_sites_solution_secondary difmap
_audit_creation_method SHELXL-97
_cell_angle_alpha 90.00
_cell_angle_beta 105.48(3)
_cell_angle_gamma 90.00
_cell_formula_units_Z 2
_cell_length_a 14.014(3)
_cell_length_b 12.750(3)
_cell_length_c 15.014(3)
_cell_measurement_reflns_used 25
_cell_measurement_temperature 173(2)
_cell_measurement_theta_max 12.5
_cell_measurement_theta_min 10
_cell_volume 2585.4(10)
_computing_cell_refinement 'Stoe control software, DIF4'
_computing_data_collection 'Stoe control software, DIF4'
_computing_data_reduction 'Stoe software, REDU4'
_computing_molecular_graphics 'SHELXTL-PLUS (Sheldrick, 1991)'
_computing_publication_material 'SHELXL-97 (Sheldrick, 1997)'
_computing_structure_refinement 'SHELXL-97 (Sheldrick, 1997)'
_computing_structure_solution 'SHELXS-97 (Sheldrick, 1990)'
_diffrn_ambient_temperature 173(2)
_diffrn_measured_fraction_theta_full 0.992
_diffrn_measured_fraction_theta_max 0.992
_diffrn_measurement_device_type 'Stoe four circle'
_diffrn_measurement_method 'omega/theta scans'
_diffrn_radiation_monochromator graphite
_diffrn_radiation_source 'fine-focus sealed tube'
_diffrn_radiation_type MoK\a
_diffrn_radiation_wavelength 0.71073
_diffrn_reflns_av_R_equivalents 0.0985
_diffrn_reflns_av_sigmaI/netI 0.1376
_diffrn_reflns_limit_h_max 14
_diffrn_reflns_limit_h_min -15
_diffrn_reflns_limit_k_max 13
_diffrn_reflns_limit_k_min -1
_diffrn_reflns_limit_l_max 16
_diffrn_reflns_limit_l_min 0
_diffrn_reflns_number 3473
_diffrn_reflns_theta_full 22.50
_diffrn_reflns_theta_max 22.50
_diffrn_reflns_theta_min 4.09
_diffrn_standards_interval_time 60
_diffrn_standards_number 3
_exptl_absorpt_coefficient_mu 1.547
_exptl_absorpt_correction_T_max 0.7472
_exptl_absorpt_correction_T_min 0.5765
_exptl_absorpt_correction_type 'Psi scans'
_exptl_crystal_colour 'Dark orange'
_exptl_crystal_density_diffrn 1.191
_exptl_crystal_density_method 'not measured'
_exptl_crystal_description Block
_exptl_crystal_F_000 992
_exptl_crystal_size_max 0.40
_exptl_crystal_size_mid 0.20
_exptl_crystal_size_min 0.20
_refine_diff_density_max 0.719
_refine_diff_density_min -0.693
_refine_diff_density_rms 0.110
_refine_ls_extinction_method none
_refine_ls_goodness_of_fit_ref 1.014
_refine_ls_hydrogen_treatment mixed
_refine_ls_matrix_type full
_refine_ls_number_parameters 226
_refine_ls_number_reflns 3357
_refine_ls_number_restraints 0
_refine_ls_restrained_S_all 1.014
_refine_ls_R_factor_all 0.1468
_refine_ls_R_factor_gt 0.0733
_refine_ls_shift/su_max 0.027
_refine_ls_shift/su_mean 0.002
_refine_ls_structure_factor_coef Fsqd
_refine_ls_weighting_details 'calc w=1/[\s^2^(Fo^2^)+(0.0881P)^2^+0.0000P] where P=(Fo^2^+2Fc^2^)/3'
_refine_ls_weighting_scheme calc
_refine_ls_wR_factor_gt 0.1536
_refine_ls_wR_factor_ref 0.1854
_reflns_number_gt 1956
_reflns_number_total 3357
_reflns_threshold_expression >2sigma(I)
_cod_data_source_file 901222bsup1.cif
_cod_data_source_block dw9817
_cod_original_sg_symbol_H-M P2(1)/n
_cod_database_code 7110492

loop_
_symmetry_equiv_pos_as_xyz
'x, y, z'
'-x+1/2, y+1/2, -z+1/2'
'-x, -y, -z'
'x-1/2, -y-1/2, z-1/2'

loop_
_atom_site_label
_atom_site_type_symbol
_atom_site_fract_x
_atom_site_fract_y
_atom_site_fract_z
_atom_site_U_iso_or_equiv
_atom_site_adp_type
_atom_site_occupancy
_atom_site_symmetry_multiplicity
_atom_site_calc_flag
_atom_site_refinement_flags
As1 As 0.73901(7) 0.07631(9) 0.44258(7) 0.0304(4) Uani 1 1 d .
N1 N 0.5414(7) -0.3141(7) 0.2951(6) 0.043(2) Uani 1 1 d .
N2 N 0.5682(6) -0.1184(7) 0.1848(5) 0.037(2) Uani 1 1 d .
N3 N 0.3632(6) -0.0432(7) 0.1856(5) 0.035(2) Uani 1 1 d .
N4 N 0.8314(6) 0.1088(8) 0.5542(6) 0.053(3) Uani 1 1 d .
N5 N 0.7239(5) -0.0687(7) 0.4572(5) 0.032(2) Uani 1 1 d .
P1 P 0.58900(18) 0.1269(2) 0.45626(18) 0.0296(7) Uani 1 1 d .
C1 C 0.4572(10) -0.3823(12) 0.2989(10) 0.085(5) Uani 1 1 d .
H1A H 0.4682 -0.4531 0.2782 0.127 Uiso 1 1 calc R
H1B H 0.3959 -0.3536 0.2586 0.127 Uiso 1 1 calc R
H1C H 0.4517 -0.3854 0.3626 0.127 Uiso 1 1 calc R
C2 C 0.6266(10) -0.3581(12) 0.3545(9) 0.083(5) Uani 1 1 d .
H2A H 0.6364 -0.4291 0.3335 0.125 Uiso 1 1 calc R
H2B H 0.6187 -0.3613 0.4174 0.125 Uiso 1 1 calc R
H2C H 0.6842 -0.3147 0.3542 0.125 Uiso 1 1 calc R
C3 C 0.5477(9) -0.3111(10) 0.1982(8) 0.056(3) Uani 1 1 d .
H3A H 0.4801 -0.3044 0.1566 0.068 Uiso 1 1 calc R
H3B H 0.5757 -0.3782 0.1837 0.068 Uiso 1 1 calc R
C4 C 0.6101(8) -0.2226(9) 0.1791(8) 0.048(3) Uani 1 1 d .
H4A H 0.6762 -0.2263 0.2239 0.058 Uiso 1 1 calc R
H4B H 0.6194 -0.2320 0.1165 0.058 Uiso 1 1 calc R
C5 C 0.6451(8) -0.0399(9) 0.1933(8) 0.055(3) Uani 1 1 d .
H5A H 0.6688 -0.0404 0.1375 0.082 Uiso 1 1 calc R
H5B H 0.7002 -0.0558 0.2473 0.082 Uiso 1 1 calc R
H5C H 0.6182 0.0295 0.2009 0.082 Uiso 1 1 calc R
C6 C 0.4856(8) -0.0969(10) 0.1042(7) 0.047(3) Uani 1 1 d .
H6A H 0.4466 -0.1620 0.0863 0.057 Uiso 1 1 calc R
H6B H 0.5121 -0.0761 0.0519 0.057 Uiso 1 1 calc R
C7 C 0.4184(8) -0.0118(10) 0.1212(7) 0.051(3) Uani 1 1 d .
H7A H 0.4586 0.0508 0.1457 0.061 Uiso 1 1 calc R
H7B H 0.3714 0.0079 0.0617 0.061 Uiso 1 1 calc R
C8 C 0.2900(10) -0.1188(12) 0.1472(9) 0.078(5) Uani 1 1 d .
H8A H 0.2452 -0.0908 0.0905 0.117 Uiso 1 1 calc R
H8B H 0.2523 -0.1352 0.1918 0.117 Uiso 1 1 calc R
H8C H 0.3218 -0.1827 0.1328 0.117 Uiso 1 1 calc R
C9 C 0.3187(9) 0.0492(11) 0.2140(8) 0.065(4) Uani 1 1 d .
H9A H 0.2671 0.0764 0.1615 0.097 Uiso 1 1 calc R
H9B H 0.3696 0.1030 0.2356 0.097 Uiso 1 1 calc R
H9C H 0.2893 0.0307 0.2643 0.097 Uiso 1 1 calc R
C11 C 0.8111(8) 0.1451(9) 0.6364(7) 0.049(3) Uani 1 1 d .
H11A H 0.8734 0.1555 0.6841 0.073 Uiso 1 1 calc R
H11B H 0.7705 0.0932 0.6578 0.073 Uiso 1 1 calc R
H11C H 0.7751 0.2118 0.6242 0.073 Uiso 1 1 calc R
C10 C 0.9341(7) 0.1186(10) 0.5546(8) 0.052(3) Uani 1 1 d .
H10A H 0.9738 0.1354 0.6172 0.078 Uiso 1 1 calc R
H10B H 0.9411 0.1747 0.5122 0.078 Uiso 1 1 calc R
H10C H 0.9571 0.0522 0.5347 0.078 Uiso 1 1 calc R
C13 C 0.7014(8) -0.1019(9) 0.5447(8) 0.051(3) Uani 1 1 d .
H13A H 0.7621 -0.0996 0.5955 0.077 Uiso 1 1 calc R
H13B H 0.6752 -0.1736 0.5378 0.077 Uiso 1 1 calc R
H13C H 0.6521 -0.0544 0.5583 0.077 Uiso 1 1 calc R
C12 C 0.8127(7) -0.1248(9) 0.4500(8) 0.048(3) Uani 1 1 d .
H12A H 0.8712 -0.0935 0.4926 0.072 Uiso 1 1 calc R
H12B H 0.8186 -0.1197 0.3866 0.072 Uiso 1 1 calc R
H12C H 0.8076 -0.1987 0.4661 0.072 Uiso 1 1 calc R
C17 C 0.5927(8) 0.2591(9) 0.3021(7) 0.048(3) Uani 1 1 d .
H17A H 0.5903 0.3310 0.2785 0.072 Uiso 1 1 calc R
H17B H 0.5375 0.2186 0.2636 0.072 Uiso 1 1 calc R
H17C H 0.6554 0.2263 0.3004 0.072 Uiso 1 1 calc R
C16 C 0.6629(8) 0.3336(9) 0.4585(8) 0.053(3) Uani 1 1 d .
H16A H 0.6586 0.4020 0.4279 0.079 Uiso 1 1 calc R
H16B H 0.7286 0.3033 0.4646 0.079 Uiso 1 1 calc R
H16C H 0.6521 0.3424 0.5199 0.079 Uiso 1 1 calc R
C15 C 0.4824(7) 0.3043(9) 0.4002(8) 0.049(3) Uani 1 1 d .
H15A H 0.4744 0.3745 0.3726 0.073 Uiso 1 1 calc R
H15B H 0.4762 0.3084 0.4636 0.073 Uiso 1 1 calc R
H15C H 0.4310 0.2577 0.3637 0.073 Uiso 1 1 calc R
C14 C 0.5847(7) 0.2611(8) 0.4014(7) 0.031(2) Uani 1 1 d .
K1 K 0.51088(15) -0.10107(17) 0.35744(14) 0.0316(6) Uani 1 1 d .

loop_
_atom_site_aniso_label
_atom_site_aniso_U_11
_atom_site_aniso_U_22
_atom_site_aniso_U_33
_atom_site_aniso_U_23
_atom_site_aniso_U_13
_atom_site_aniso_U_12
As1 0.0220(6) 0.0440(7) 0.0252(6) 0.0016(6) 0.0060(4) -0.0010(6)
N1 0.052(6) 0.043(6) 0.034(5) 0.005(5) 0.014(5) -0.002(5)
N2 0.038(5) 0.044(6) 0.032(5) -0.005(4) 0.017(4) -0.004(5)
N3 0.031(5) 0.047(6) 0.031(5) -0.010(4) 0.015(4) 0.004(4)
N4 0.027(5) 0.089(9) 0.037(5) -0.023(5) 0.001(4) -0.004(5)
N5 0.021(4) 0.049(6) 0.025(5) 0.003(4) 0.003(3) 0.009(4)
P1 0.0230(14) 0.0351(17) 0.0323(16) 0.0038(13) 0.0100(12) 0.0013(12)
C1 0.085(11) 0.099(12) 0.071(10) 0.005(9) 0.023(9) -0.027(9)
C2 0.073(10) 0.108(13) 0.060(9) 0.021(9) 0.004(8) 0.019(9)
C3 0.083(9) 0.050(8) 0.041(7) -0.005(6) 0.026(7) 0.015(7)
C4 0.047(7) 0.051(8) 0.055(8) -0.002(6) 0.027(6) 0.005(6)
C5 0.057(8) 0.057(9) 0.055(8) -0.004(7) 0.024(7) -0.015(7)
C6 0.048(7) 0.074(10) 0.022(6) 0.002(6) 0.013(5) 0.001(7)
C7 0.049(7) 0.073(9) 0.030(7) 0.015(6) 0.009(6) 0.017(7)
C8 0.079(10) 0.104(12) 0.061(9) -0.020(9) 0.033(8) -0.023(9)
C9 0.060(8) 0.087(11) 0.052(8) 0.011(7) 0.023(7) 0.014(8)
C11 0.042(7) 0.062(9) 0.034(7) -0.009(6) -0.004(5) 0.006(6)
C10 0.022(6) 0.082(10) 0.048(7) -0.006(7) 0.001(5) -0.008(6)
C13 0.032(6) 0.068(10) 0.056(8) 0.011(7) 0.014(6) 0.010(6)
C12 0.033(7) 0.057(8) 0.053(7) 0.004(6) 0.009(6) 0.009(6)
C17 0.046(7) 0.067(9) 0.036(6) 0.016(6) 0.018(5) 0.003(6)
C16 0.055(8) 0.052(9) 0.052(8) 0.017(6) 0.017(6) -0.003(6)
C15 0.044(7) 0.054(8) 0.046(7) 0.001(6) 0.007(6) 0.011(6)
C14 0.022(5) 0.030(6) 0.040(6) 0.003(5) 0.007(5) -0.001(5)
K1 0.0285(12) 0.0425(16) 0.0248(12) -0.0004(11) 0.0088(10) -0.0007(11)

loop_
_atom_type_symbol
_atom_type_description
_atom_type_scat_dispersion_real
_atom_type_scat_dispersion_imag
_atom_type_scat_source
C C 0.0033 0.0016 'International Tables Vol C Tables 4.2.6.8 and 6.1.1.4'
H H 0.0000 0.0000 'International Tables Vol C Tables 4.2.6.8 and 6.1.1.4'
N N 0.0061 0.0033 'International Tables Vol C Tables 4.2.6.8 and 6.1.1.4'
P P 0.1023 0.0942 'International Tables Vol C Tables 4.2.6.8 and 6.1.1.4'
K K 0.2009 0.2494 'International Tables Vol C Tables 4.2.6.8 and 6.1.1.4'
As As 0.0499 2.0058 'International Tables Vol C Tables 4.2.6.8 and 6.1.1.4'

loop_
_geom_angle_atom_site_label_1
_geom_angle_atom_site_label_2
_geom_angle_atom_site_label_3
_geom_angle
_geom_angle_site_symmetry_1
_geom_angle_site_symmetry_3
N4 As1 N5 100.7(4) . .
N4 As1 P1 107.1(3) . .
N5 As1 P1 97.7(2) . .
N4 As1 K1 138.0(3) . .
N5 As1 K1 49.6(2) . .
P1 As1 K1 59.14(8) . .
C2 N1 C1 107.0(10) . .
C2 N1 C3 111.8(10) . .
C1 N1 C3 108.2(9) . .
C2 N1 K1 109.7(8) . .
C1 N1 K1 110.2(7) . .
C3 N1 K1 109.9(7) . .
C5 N2 C6 110.5(9) . .
C5 N2 C4 109.3(8) . .
C6 N2 C4 111.3(9) . .
C5 N2 K1 104.1(6) . .
C6 N2 K1 112.1(6) . .
C4 N2 K1 109.3(6) . .
C8 N3 C7 112.1(9) . .
C8 N3 C9 110.6(9) . .
C7 N3 C9 108.7(9) . .
C8 N3 K1 116.8(8) . .
C7 N3 K1 106.2(6) . .
C9 N3 K1 101.7(6) . .
C11 N4 C10 113.6(8) . .
C11 N4 As1 127.0(7) . .
C10 N4 As1 118.3(7) . .
C12 N5 C13 108.0(8) . .
C12 N5 As1 110.4(6) . .
C13 N5 As1 116.0(7) . .
C12 N5 K1 130.6(6) . .
C13 N5 K1 89.1(5) . .
As1 N5 K1 101.9(3) . .
C14 P1 As1 98.1(3) . .
C14 P1 K1 129.0(3) . .
As1 P1 K1 85.02(9) . .
C14 P1 K1 117.7(3) . 3_656
As1 P1 K1 129.27(11) . 3_656
K1 P1 K1 97.00(8) . 3_656
N1 C3 C4 113.5(10) . .
N2 C4 C3 114.0(9) . .
N2 C6 C7 112.9(9) . .
N3 C7 C6 112.6(9) . .
N3 C9 K1 54.6(5) . .
N5 C13 K1 64.2(5) . .
C16 C14 C17 109.5(8) . .
C16 C14 C15 108.7(9) . .
C17 C14 C15 107.9(8) . .
C16 C14 P1 111.8(7) . .
C17 C14 P1 114.1(7) . .
C15 C14 P1 104.5(7) . .
N2 K1 N3 62.3(2) . .
N2 K1 N1 63.2(2) . .
N3 K1 N1 94.6(2) . .
N2 K1 N5 88.9(2) . .
N3 K1 N5 141.3(2) . .
N1 K1 N5 94.4(2) . .
N2 K1 C13 113.7(2) . .
N3 K1 C13 164.4(3) . .
N1 K1 C13 96.6(3) . .
N5 K1 C13 26.7(2) . .
N2 K1 P1 109.12(19) . .
N3 K1 P1 104.13(19) . .
N1 K1 P1 153.4(2) . .
N5 K1 P1 59.21(18) . .
C13 K1 P1 61.9(2) . .
N2 K1 P1 167.59(19) . 3_656
N3 K1 P1 113.06(16) . 3_656
N1 K1 P1 107.09(18) . 3_656
N5 K1 P1 99.99(15) . 3_656
C13 K1 P1 73.90(19) . 3_656
P1 K1 P1 83.00(8) . 3_656
N2 K1 C9 81.1(3) . .
N3 K1 C9 23.7(2) . .
N1 K1 C9 117.3(3) . .
N5 K1 C9 136.7(3) . .
C13 K1 C9 145.9(3) . .
P1 K1 C9 84.5(2) . .
P1 K1 C9 97.9(2) 3_656 .
N2 K1 As1 86.47(17) . .
N3 K1 As1 118.19(18) . .
N1 K1 As1 118.06(19) . .
N5 K1 As1 28.58(17) . .
C13 K1 As1 46.5(2) . .
P1 K1 As1 35.84(5) . .
P1 K1 As1 105.48(7) 3_656 .
C9 K1 As1 108.3(2) . .

loop_
_geom_bond_atom_site_label_1
_geom_bond_atom_site_label_2
_geom_bond_distance
_geom_bond_site_symmetry_2
As1 N4 1.871(8) .
As1 N5 1.880(9) .
As1 P1 2.260(3) .
As1 K1 3.846(3) .
N1 C2 1.403(14) .
N1 C1 1.479(14) .
N1 C3 1.481(13) .
N1 K1 2.941(9) .
N2 C5 1.451(13) .
N2 C6 1.460(12) .
N2 C4 1.464(13) .
N2 K1 2.920(8) .
N3 C8 1.413(14) .
N3 C7 1.446(12) .
N3 C9 1.451(14) .
N3 K1 2.938(8) .
N4 C11 1.417(13) .
N4 C10 1.443(12) .
N5 C12 1.463(12) .
N5 C13 1.493(12) .
N5 K1 2.990(7) .
P1 C14 1.893(10) .
P1 K1 3.314(4) .
P1 K1 3.461(3) 3_656
C3 C4 1.501(15) .
C6 C7 1.502(15) .
C9 K1 3.531(12) .
C13 K1 3.321(11) .
C17 C14 1.524(13) .
C16 C14 1.513(14) .
C15 C14 1.533(13) .
K1 P1 3.461(3) 3_656
